data_4320968
loop_
_publ_author_name
'Joseph L. Thorman'
'Ilia A. Guzei'
'Victor G. Young,'
'L. Keith Woo'

_publ_section_title
;
 Addition and Metathesis Reactions of Zirconium and Hafnium Imido
 Complexes
;
_journal_name_full 'Inorganic Chemistry'
_journal_page_first 2344
_journal_page_last 2351
_journal_paper_doi 10.1021/ic9910007
_journal_volume 39
_journal_year 2000
_chemical_compound_source 'J. Thorman / Prof. L. K. Woo - ISU'
_chemical_formula_sum 'C57 H46 N4 O1.5 Zr'
_chemical_formula_weight 902.20
_chemical_name_common 98129c
_chemical_name_systematic
; 
 ? 
;
_space_group_IT_number 15
_symmetry_cell_setting monoclinic
_symmetry_space_group_name_Hall '-C 2yc'
_symmetry_space_group_name_H-M 'C 1 2/c 1'
_atom_sites_solution_hydrogens geom
_atom_sites_solution_primary direct
_atom_sites_solution_secondary difmap
_audit_creation_method SHELXL
_cell_angle_alpha 90.00
_cell_angle_beta 118.930(1)
_cell_angle_gamma 90.00
_cell_formula_units_Z 8
_cell_length_a 32.0930(7)
_cell_length_b 16.8621(3)
_cell_length_c 19.0706(4)
_cell_measurement_temperature 173(2)
_cell_volume 9032.3(3)
_computing_structure_refinement 'SHELXL-93 (Sheldrick, 1993)'
_computing_structure_solution 'SHELXS-86 (Sheldrick, 1990)'
_diffrn_ambient_temperature 173(2)
_diffrn_radiation_monochromator graphite
_diffrn_radiation_source 'fine-focus sealed tube'
_diffrn_radiation_type MoK\a
_diffrn_radiation_wavelength 0.71073
_diffrn_reflns_av_R_equivalents 0.0434
_diffrn_reflns_av_sigmaI/netI 0.0672
_diffrn_reflns_limit_h_max 33
_diffrn_reflns_limit_h_min -38
_diffrn_reflns_limit_k_max 20
_diffrn_reflns_limit_k_min 0
_diffrn_reflns_limit_l_max 22
_diffrn_reflns_limit_l_min 0
_diffrn_reflns_number 22019
_diffrn_reflns_theta_max 25.07
_diffrn_reflns_theta_min 1.41
_exptl_absorpt_coefficient_mu 0.291
_exptl_absorpt_correction_T_max 1.0000
_exptl_absorpt_correction_T_min 0.716
_exptl_absorpt_correction_type 'SADABS (Sheldrick, 1996)'
_exptl_crystal_colour Red
_exptl_crystal_density_diffrn 1.327
_exptl_crystal_description Plate
_exptl_crystal_F_000 3744
_exptl_crystal_size_max 0.35
_exptl_crystal_size_mid 0.26
_exptl_crystal_size_min 0.13
_refine_diff_density_max 0.855
_refine_diff_density_min -0.828
_refine_diff_density_rms 0.121
_refine_ls_extinction_method none
_refine_ls_goodness_of_fit_all 1.030
_refine_ls_goodness_of_fit_obs 1.097
_refine_ls_matrix_type full
_refine_ls_number_parameters 583
_refine_ls_number_reflns 7891
_refine_ls_number_restraints 48
_refine_ls_restrained_S_all 1.059
_refine_ls_restrained_S_obs 1.094
_refine_ls_R_factor_all 0.0840
_refine_ls_R_factor_obs 0.0553
_refine_ls_shift/esd_max 0.001
_refine_ls_shift/esd_mean 0.000
_refine_ls_structure_factor_coef Fsqd
_refine_ls_weighting_details 'w=1/[\s^2^(Fo^2^)+(0.0793P)^2^+12.7127P] where P=(Fo^2^+2Fc^2^)/3'
_refine_ls_weighting_scheme calc
_refine_ls_wR_factor_all 0.1526
_refine_ls_wR_factor_obs 0.1348
_reflns_number_observed 5875
_reflns_number_total 7894
_reflns_observed_criterion >2sigma(I)
_cod_data_source_file ic9910007_1.cif
_cod_data_source_block 98129c
_cod_depositor_comments
;
The following automatic conversions were performed:

'_refine_ls_weighting_scheme' value 'calc
w=1/[\s^2^(Fo^2^)+(0.0793P)^2^+12.7127P] where P=(Fo^2^+2Fc^2^)/3'
was changed to 'calc'. New tag '_refine_ls_weighting_details' was
created. The value of the new tag was set to
'w=1/[\s^2^(Fo^2^)+(0.0793P)^2^+12.7127P] where P=(Fo^2^+2Fc^2^)/3'.

Automatic conversion script
Id: cif_fix_values 3143 2015-03-26 13:38:13Z robertas 
;
_cod_original_formula_sum 'C57 H46 N4 O1.50 Zr'
_cod_database_code 4320968

loop_
_symmetry_equiv_pos_as_xyz
'x, y, z'
'-x, y, -z+1/2'
'x+1/2, y+1/2, z'
'-x+1/2, y+1/2, -z+1/2'
'-x, -y, -z'
'x, -y, z-1/2'
'-x+1/2, -y+1/2, -z'
'x+1/2, -y+1/2, z-1/2'

loop_
_atom_site_aniso_label
_atom_site_aniso_U_11
_atom_site_aniso_U_22
_atom_site_aniso_U_33
_atom_site_aniso_U_23
_atom_site_aniso_U_13
_atom_site_aniso_U_12
Zr1 0.0260(2) 0.0180(2) 0.0223(2) 0.00016(15) 0.0063(2) 0.0037(2)
O1 0.091(4) 0.022(2) 0.038(2) 0.000 0.036(3) 0.000
O2 0.036(5) 0.037(4) 0.028(3) 0.005(3) 0.003(3) 0.019(3)
O3 0.023(4) 0.049(5) 0.030(3) -0.003(3) 0.006(3) -0.007(3)
N1 0.033(2) 0.019(2) 0.027(2) 0.0001(13) 0.0105(15) 0.0031(13)
N2 0.029(2) 0.0192(15) 0.028(2) -0.0041(13) 0.0076(14) -0.0001(13)
N3 0.028(2) 0.021(2) 0.030(2) -0.0007(13) 0.0061(15) 0.0047(13)
N4 0.025(2) 0.021(2) 0.027(2) -0.0009(13) 0.0073(14) 0.0021(13)
C1 0.036(2) 0.018(2) 0.026(2) 0.0007(15) 0.012(2) 0.002(2)
C2 0.040(2) 0.022(2) 0.038(2) 0.003(2) 0.018(2) 0.002(2)
C3 0.034(2) 0.026(2) 0.041(2) 0.000(2) 0.016(2) -0.004(2)
C4 0.033(2) 0.026(2) 0.027(2) -0.002(2) 0.012(2) -0.001(2)
C5 0.031(2) 0.024(2) 0.032(2) -0.002(2) 0.011(2) 0.000(2)
C6 0.028(2) 0.027(2) 0.034(2) -0.004(2) 0.010(2) 0.004(2)
C7 0.031(2) 0.031(2) 0.068(3) -0.012(2) 0.017(2) 0.001(2)
C8 0.037(3) 0.025(2) 0.066(3) -0.010(2) 0.018(2) 0.003(2)
C9 0.032(2) 0.023(2) 0.032(2) -0.002(2) 0.013(2) 0.004(2)
C10 0.032(2) 0.020(2) 0.026(2) 0.000(2) 0.008(2) 0.003(2)
C11 0.032(2) 0.021(2) 0.029(2) -0.002(2) 0.008(2) 0.004(2)
C12 0.038(2) 0.018(2) 0.054(3) -0.002(2) 0.009(2) 0.000(2)
C13 0.030(2) 0.022(2) 0.056(3) 0.000(2) 0.008(2) -0.001(2)
C14 0.033(2) 0.023(2) 0.035(2) -0.003(2) 0.009(2) -0.002(2)
C15 0.028(2) 0.026(2) 0.032(2) -0.002(2) 0.005(2) 0.004(2)
C16 0.029(2) 0.025(2) 0.029(2) -0.004(2) 0.008(2) 0.005(2)
C17 0.030(2) 0.030(2) 0.043(3) -0.003(2) 0.002(2) 0.005(2)
C18 0.033(2) 0.025(2) 0.041(2) -0.003(2) 0.007(2) 0.008(2)
C19 0.035(2) 0.021(2) 0.027(2) 0.003(2) 0.010(2) 0.009(2)
C20 0.036(2) 0.021(2) 0.025(2) 0.001(2) 0.012(2) 0.005(2)
C21 0.039(2) 0.022(2) 0.050(3) -0.001(2) 0.021(2) 0.002(2)
C22 0.044(3) 0.047(3) 0.056(3) -0.009(2) 0.025(2) -0.004(2)
C23 0.048(3) 0.059(3) 0.073(4) -0.004(3) 0.037(3) -0.002(3)
C24 0.037(3) 0.045(3) 0.069(3) -0.004(2) 0.020(3) -0.003(2)
C25 0.036(3) 0.042(3) 0.054(3) -0.003(2) 0.012(2) -0.005(2)
C26 0.035(2) 0.038(2) 0.043(3) -0.002(2) 0.015(2) 0.001(2)
C27 0.040(3) 0.081(4) 0.096(5) -0.003(4) 0.030(3) -0.008(3)
C28 0.025(2) 0.021(2) 0.031(2) 0.001(2) 0.007(2) 0.006(2)
C29 0.090(4) 0.024(2) 0.033(2) 0.002(2) 0.030(3) 0.012(2)
C30 0.086(4) 0.028(2) 0.047(3) -0.001(2) 0.040(3) 0.010(2)
C31 0.044(3) 0.024(2) 0.046(3) 0.002(2) 0.016(2) 0.008(2)
C32 0.120(5) 0.044(3) 0.035(3) 0.015(2) 0.023(3) 0.037(3)
C33 0.111(5) 0.040(3) 0.031(3) 0.002(2) 0.024(3) 0.029(3)
C34 0.081(4) 0.034(2) 0.067(3) 0.006(2) 0.032(3) 0.022(3)
C35 0.031(2) 0.021(2) 0.038(2) -0.001(2) 0.008(2) 0.004(2)
C36 0.039(2) 0.033(2) 0.043(3) -0.007(2) 0.013(2) 0.001(2)
C37 0.036(3) 0.040(2) 0.048(3) -0.012(2) 0.004(2) -0.007(2)
C38 0.030(2) 0.038(2) 0.059(3) 0.000(2) 0.009(2) 0.001(2)
C39 0.035(3) 0.062(3) 0.053(3) -0.007(2) 0.016(2) 0.003(2)
C40 0.038(3) 0.049(3) 0.038(2) -0.007(2) 0.012(2) 0.002(2)
C41 0.033(3) 0.076(4) 0.083(4) -0.008(3) 0.009(3) -0.008(3)
C42 0.035(2) 0.023(2) 0.031(2) 0.002(2) 0.012(2) 0.002(2)
C43 0.141(6) 0.028(2) 0.051(3) 0.007(2) 0.059(4) 0.020(3)
C44 0.137(6) 0.037(3) 0.053(3) 0.017(2) 0.053(4) 0.020(3)
C45 0.043(3) 0.022(2) 0.056(3) 0.004(2) 0.023(2) 0.006(2)
C46 0.103(5) 0.029(2) 0.077(4) -0.005(2) 0.060(4) 0.008(3)
C47 0.096(4) 0.026(2) 0.056(3) 0.003(2) 0.050(3) 0.006(2)
C48 0.070(4) 0.026(2) 0.090(4) 0.006(3) 0.040(3) 0.008(2)
C49 0.084(4) 0.059(4) 0.128(6) -0.008(4) 0.044(5) -0.011(3)
C50 0.094(5) 0.063(4) 0.104(5) -0.002(4) 0.049(4) -0.007(3)
C51 0.079(4) 0.069(4) 0.100(5) -0.001(4) 0.040(4) -0.004(3)
C52 0.079(4) 0.063(4) 0.080(4) -0.004(3) 0.023(4) -0.015(3)
C53 0.080(4) 0.056(3) 0.089(5) 0.005(3) 0.032(4) 0.001(3)
C54 0.078(4) 0.060(4) 0.115(6) -0.006(4) 0.034(4) -0.009(3)
C55 0.256(12) 0.239(14) 0.176(11) 0.082(11) 0.160(10) 0.144(12)
C56 0.260(14) 0.197(13) 0.189(14) 0.069(10) 0.175(13) 0.128(12)
C57 0.250(11) 0.216(17) 0.196(14) 0.097(12) 0.169(12) 0.131(14)

loop_
_atom_site_label
_atom_site_type_symbol
_atom_site_fract_x
_atom_site_fract_y
_atom_site_fract_z
_atom_site_U_iso_or_equiv
_atom_site_thermal_displace_type
_atom_site_occupancy
_atom_site_calc_flag
_atom_site_refinement_flags
_atom_site_disorder_group
Zr1 Zr 0.003294(12) 0.84828(2) 0.83276(2) 0.02435(13) Uani 1 d D .
O1 O 0.0000 0.7574(2) 0.7500 0.0478(12) Uani 1 d S .
H1A H -0.0252 0.7285(2) 0.7318 0.072 Uiso 0.50 d PR .
O2 O -0.0335(2) 0.8988(4) 0.7258(2) 0.039(2) Uani 0.50 d PD .
O3 O 0.0536(2) 0.8668(4) 0.7888(2) 0.036(2) Uani 0.50 d PD .
H3A H 0.0756(2) 0.8315(4) 0.8047(2) 0.054 Uiso 0.25 d PR .
H3B H 0.0654(2) 0.9138(4) 0.7973(2) 0.054 Uiso 0.25 d PR .
N1 N -0.03164(11) 0.7434(2) 0.8607(2) 0.0280(7) Uani 1 d . .
N2 N -0.05142(11) 0.9086(2) 0.8585(2) 0.0283(7) Uani 1 d . .
N3 N 0.04708(11) 0.9450(2) 0.9198(2) 0.0297(7) Uani 1 d . .
N4 N 0.06828(11) 0.7788(2) 0.9235(2) 0.0266(7) Uani 1 d . .
C1 C -0.01497(14) 0.6660(2) 0.8682(2) 0.0280(8) Uani 1 d . .
C2 C -0.05377(14) 0.6120(2) 0.8440(2) 0.0338(9) Uani 1 d . .
H2A H -0.05192(14) 0.5559(2) 0.8422(2) 0.041 Uiso 1 calc R .
C3 C -0.09354(15) 0.6547(2) 0.8241(2) 0.0347(9) Uani 1 d . .
H3C H -0.12463(15) 0.6342(2) 0.8063(2) 0.042 Uiso 1 calc R .
C4 C -0.07990(14) 0.7373(2) 0.8348(2) 0.0299(9) Uani 1 d . .
C5 C -0.11065(14) 0.8005(2) 0.8227(2) 0.0308(9) Uani 1 d . .
C6 C -0.09643(14) 0.8807(2) 0.8361(2) 0.0317(9) Uani 1 d . .
C7 C -0.1277(2) 0.9455(2) 0.8247(3) 0.0464(11) Uani 1 d . .
H7A H -0.1605(2) 0.9419(2) 0.8093(3) 0.056 Uiso 1 calc R .
C8 C -0.1020(2) 1.0129(2) 0.8397(3) 0.0453(11) Uani 1 d . .
H8A H -0.1134(2) 1.0654(2) 0.8370(3) 0.054 Uiso 1 calc R .
C9 C -0.05462(14) 0.9904(2) 0.8605(2) 0.0305(9) Uani 1 d . .
C10 C -0.01717(13) 1.0438(2) 0.8801(2) 0.0283(8) Uani 1 d . .
C11 C 0.03029(14) 1.0222(2) 0.9100(2) 0.0304(9) Uani 1 d . .
C12 C 0.06950(15) 1.0765(2) 0.9375(3) 0.0423(11) Uani 1 d . .
H12A H 0.06747(15) 1.1327(2) 0.9366(3) 0.051 Uiso 1 calc R .
C13 C 0.10949(15) 1.0337(2) 0.9645(3) 0.0416(11) Uani 1 d . .
H13A H 0.14093(15) 1.0540(2) 0.9863(3) 0.050 Uiso 1 calc R .
C14 C 0.09608(14) 0.9509(2) 0.9546(2) 0.0332(9) Uani 1 d . .
C15 C 0.12769(13) 0.8868(2) 0.9756(2) 0.0322(9) Uani 1 d . .
C16 C 0.11413(13) 0.8059(2) 0.9626(2) 0.0303(9) Uani 1 d . .
C17 C 0.14670(15) 0.7404(2) 0.9909(3) 0.0408(10) Uani 1 d . .
H17A H 0.18046(15) 0.7435(2) 1.0197(3) 0.049 Uiso 1 calc R .
C18 C 0.12030(15) 0.6736(2) 0.9686(3) 0.0380(10) Uani 1 d . .
H18A H 0.13205(15) 0.6208(2) 0.9788(3) 0.046 Uiso 1 calc R .
C19 C 0.07147(14) 0.6968(2) 0.9269(2) 0.0295(9) Uani 1 d . .
C20 C 0.03287(14) 0.6442(2) 0.8981(2) 0.0282(8) Uani 1 d . .
C21 C -0.16187(15) 0.7821(2) 0.7953(3) 0.0374(10) Uani 1 d . .
C22 C -0.1822(2) 0.7976(3) 0.8438(3) 0.0485(12) Uani 1 d . .
H22A H -0.1635(2) 0.8208(3) 0.8951(3) 0.058 Uiso 1 calc R .
C23 C -0.2295(2) 0.7793(3) 0.8177(3) 0.0570(13) Uani 1 d . .
H23A H -0.2430(2) 0.7911(3) 0.8511(3) 0.068 Uiso 1 calc R .
C24 C -0.2576(2) 0.7441(3) 0.7431(3) 0.0528(12) Uani 1 d . .
C25 C -0.2370(2) 0.7290(3) 0.6957(3) 0.0481(12) Uani 1 d . .
H25A H -0.2555(2) 0.7050(3) 0.6447(3) 0.058 Uiso 1 calc R .
C26 C -0.19029(15) 0.7477(2) 0.7203(3) 0.0406(10) Uani 1 d . .
H26A H -0.17717(15) 0.7372(2) 0.6860(3) 0.049 Uiso 1 calc R .
C27 C -0.3090(2) 0.7217(4) 0.7168(4) 0.074(2) Uani 1 d . .
H27A H -0.3207(5) 0.7531(17) 0.7470(17) 0.110 Uiso 1 calc R .
H27B H -0.3108(3) 0.6652(6) 0.7269(22) 0.110 Uiso 1 calc R .
H27C H -0.3287(3) 0.7325(22) 0.6594(6) 0.110 Uiso 1 calc R .
C28 C -0.03036(13) 1.1298(2) 0.8681(2) 0.0287(9) Uani 1 d . .
C29 C -0.0267(2) 1.1765(2) 0.9294(3) 0.0494(13) Uani 1 d . .
H29A H -0.0135(2) 1.1552(2) 0.9820(3) 0.059 Uiso 1 calc R .
C30 C -0.0421(2) 1.2549(2) 0.9159(3) 0.0507(13) Uani 1 d . .
H30A H -0.0394(2) 1.2858(2) 0.9595(3) 0.061 Uiso 1 calc R .
C31 C -0.0610(2) 1.2885(2) 0.8418(3) 0.0404(10) Uani 1 d . .
C32 C -0.0644(2) 1.2408(3) 0.7804(3) 0.073(2) Uani 1 d . .
H32A H -0.0776(2) 1.2622(3) 0.7278(3) 0.087 Uiso 1 calc R .
C33 C -0.0493(2) 1.1632(3) 0.7931(3) 0.065(2) Uani 1 d . .
H33A H -0.0520(2) 1.1323(3) 0.7495(3) 0.078 Uiso 1 calc R .
C34 C -0.0783(2) 1.3734(3) 0.8272(3) 0.0622(15) Uani 1 d . .
H34A H -0.1078(2) 1.3770(3) 0.7759(3) 0.093 Uiso 1 d R .
H34B H -0.0540(2) 1.4075(3) 0.8257(3) 0.093 Uiso 1 d R .
H34C H -0.0843(2) 1.3908(3) 0.8705(3) 0.093 Uiso 1 d R .
C35 C 0.17981(14) 0.9064(2) 1.0173(2) 0.0340(9) Uani 1 d . .
C36 C 0.2006(2) 0.9460(2) 1.0903(3) 0.0412(10) Uani 1 d . .
H36A H 0.1819(2) 0.9590(2) 1.1149(3) 0.049 Uiso 1 calc R .
C37 C 0.2482(2) 0.9669(3) 1.1276(3) 0.0479(12) Uani 1 d . .
H37A H 0.2616(2) 0.9942(3) 1.1773(3) 0.058 Uiso 1 calc R .
C38 C 0.2765(2) 0.9490(3) 1.0941(3) 0.0478(12) Uani 1 d . .
C39 C 0.2559(2) 0.9082(3) 1.0219(3) 0.0522(12) Uani 1 d . .
H39A H 0.2749(2) 0.8941(3) 0.9981(3) 0.063 Uiso 1 calc R .
C40 C 0.2085(2) 0.8878(3) 0.9840(3) 0.0443(11) Uani 1 d . .
H40A H 0.1952(2) 0.8606(3) 0.9343(3) 0.053 Uiso 1 calc R .
C41 C 0.3290(2) 0.9721(3) 1.1349(4) 0.072(2) Uani 1 d . .
H41A H 0.3348(2) 1.0068(3) 1.0993(4) 0.108 Uiso 1 d R .
H41B H 0.3485(2) 0.9242(3) 1.1466(4) 0.108 Uiso 1 d R .
H41C H 0.3373(2) 1.0002(3) 1.1849(4) 0.108 Uiso 1 d R .
C42 C 0.04351(14) 0.5570(2) 0.9042(2) 0.0315(9) Uani 1 d . .
C43 C 0.0412(2) 0.5110(3) 0.9627(3) 0.068(2) Uani 1 d . .
H43A H 0.0329(2) 0.5352(3) 0.9993(3) 0.082 Uiso 1 calc R .
C44 C 0.0509(2) 0.4302(3) 0.9685(3) 0.073(2) Uani 1 d . .
H44A H 0.0488(2) 0.4002(3) 1.0089(3) 0.087 Uiso 1 calc R .
C45 C 0.0630(2) 0.3931(2) 0.9183(3) 0.0408(10) Uani 1 d . .
C46 C 0.0635(2) 0.4375(3) 0.8600(3) 0.0624(15) Uani 1 d . .
H46A H 0.0708(2) 0.4126(3) 0.8226(3) 0.075 Uiso 1 calc R .
C47 C 0.0536(2) 0.5182(2) 0.8522(3) 0.0539(13) Uani 1 d . .
H47A H 0.0541(2) 0.5467(2) 0.8096(3) 0.065 Uiso 1 calc R .
C48 C 0.0742(2) 0.3049(3) 0.9271(4) 0.0615(15) Uani 1 d . .
H48A H 0.1059(2) 0.2964(3) 0.9327(4) 0.092 Uiso 1 d R .
H48B H 0.0504(2) 0.2769(3) 0.8795(4) 0.092 Uiso 1 d R .
H48C H 0.0736(2) 0.2846(3) 0.9747(4) 0.092 Uiso 1 d R .
C49 C -0.3169(2) 0.9269(4) 1.1175(5) 0.093(2) Uani 1 d DU .
H49A H -0.3369(2) 0.8815(4) 1.1001(5) 0.112 Uiso 1 calc R .
C50 C -0.2705(2) 0.9215(4) 1.1308(4) 0.087(2) Uani 1 d DU .
H50A H -0.2589(2) 0.8727(4) 1.1221(4) 0.104 Uiso 1 calc R .
C51 C -0.2412(2) 0.9869(4) 1.1566(4) 0.084(2) Uani 1 d DU .
H51A H -0.2095(2) 0.9836(4) 1.1654(4) 0.101 Uiso 1 calc R .
C52 C -0.2583(2) 1.0569(4) 1.1696(4) 0.081(2) Uani 1 d DU .
H52A H -0.2382(2) 1.1020(4) 1.1886(4) 0.097 Uiso 1 calc R .
C53 C -0.3048(2) 1.0617(3) 1.1550(4) 0.079(2) Uani 1 d DU .
H53A H -0.3167(2) 1.1106(3) 1.1630(4) 0.095 Uiso 1 calc R .
C54 C -0.3338(2) 0.9965(4) 1.1292(4) 0.089(2) Uani 1 d DU .
H54A H -0.3657(2) 1.0000(4) 1.1195(4) 0.107 Uiso 1 calc R .
C55 C -0.2048(5) 0.7825(10) 1.0425(8) 0.200(6) Uani 1 d DU .
H55A H -0.1722(5) 0.7986(10) 1.0735(8) 0.240 Uiso 1 d R .
C56 C -0.2427(6) 0.8300(9) 0.9964(9) 0.187(6) Uani 1 d DU .
H56A H -0.2393(6) 0.8861(9) 0.9920(9) 0.225 Uiso 1 d R .
C57 C -0.2882(6) 0.7979(10) 0.9555(9) 0.195(7) Uani 1 d DU .
H57A H -0.3146(6) 0.8324(10) 0.9239(9) 0.234 Uiso 1 d R .

loop_
_atom_type_symbol
_atom_type_description
_atom_type_scat_dispersion_real
_atom_type_scat_dispersion_imag
_atom_type_scat_source
C C 0.0033 0.0016 'International Tables Vol C Tables 4.2.6.8 and 6.1.1.4'
H H 0.0000 0.0000 'International Tables Vol C Tables 4.2.6.8 and 6.1.1.4'
N N 0.0061 0.0033 'International Tables Vol C Tables 4.2.6.8 and 6.1.1.4'
O O 0.0106 0.0060 'International Tables Vol C Tables 4.2.6.8 and 6.1.1.4'
Zr Zr -2.9673 0.5597 'International Tables Vol C Tables 4.2.6.8 and 6.1.1.4'

loop_
_geom_angle_atom_site_label_1
_geom_angle_atom_site_label_2
_geom_angle_atom_site_label_3
_geom_angle
_geom_angle_site_symmetry_1
_geom_angle_site_symmetry_3
_geom_angle_publ_flag
O2 Zr1 O2 56.6(4) . 2_556 ?
O2 Zr1 O1 76.1(2) . . ?
O2 Zr1 O1 76.1(2) 2_556 . ?
O2 Zr1 O3 21.1(2) . 2_556 ?
O2 Zr1 O3 74.0(3) 2_556 2_556 ?
O1 Zr1 O3 66.7(2) . 2_556 ?
O2 Zr1 O3 74.0(3) . . ?
O2 Zr1 O3 21.1(2) 2_556 . ?
O1 Zr1 O3 66.6(2) . . ?
O3 Zr1 O3 88.0(3) 2_556 . ?
O2 Zr1 N3 107.0(2) . . ?
O2 Zr1 N3 78.7(2) 2_556 . ?
O1 Zr1 N3 146.90(8) . . ?
O3 Zr1 N3 125.6(2) 2_556 . ?
O3 Zr1 N3 82.3(2) . . ?
O2 Zr1 N2 83.8(2) . . ?
O2 Zr1 N2 124.4(2) 2_556 . ?
O1 Zr1 N2 134.57(8) . . ?
O3 Zr1 N2 80.1(2) 2_556 . ?
O3 Zr1 N2 144.4(2) . . ?
N3 Zr1 N2 77.89(11) . . ?
O2 Zr1 N4 150.2(2) . . ?
O2 Zr1 N4 97.5(2) 2_556 . ?
O1 Zr1 N4 83.90(8) . . ?
O3 Zr1 N4 150.5(2) 2_556 . ?
O3 Zr1 N4 77.9(2) . . ?
N3 Zr1 N4 78.42(10) . . ?
N2 Zr1 N4 125.60(11) . . ?
O2 Zr1 N1 117.1(2) . . ?
O2 Zr1 N1 152.5(2) 2_556 . ?
O1 Zr1 N1 76.48(10) . . ?
O3 Zr1 N1 96.1(2) 2_556 . ?
O3 Zr1 N1 137.7(2) . . ?
N3 Zr1 N1 125.83(11) . . ?
N2 Zr1 N1 77.29(10) . . ?
N4 Zr1 N1 78.36(11) . . ?
O2 Zr1 Zr1 39.73(14) . 2_556 ?
O2 Zr1 Zr1 39.70(15) 2_556 2_556 ?
O1 Zr1 Zr1 45.05(7) . 2_556 ?
O3 Zr1 Zr1 45.19(12) 2_556 2_556 ?
O3 Zr1 Zr1 45.15(12) . 2_556 ?
N3 Zr1 Zr1 117.69(8) . 2_556 ?
N2 Zr1 Zr1 123.10(8) . 2_556 ?
N4 Zr1 Zr1 111.29(8) . 2_556 ?
N1 Zr1 Zr1 116.27(8) . 2_556 ?
Zr1 O1 Zr1 89.91(14) . 2_556 ?
O3 O2 Zr1 92.6(6) 2_556 . ?
O3 O2 Zr1 92.7(6) 2_556 2_556 ?
Zr1 O2 Zr1 100.6(3) . 2_556 ?
O2 O3 Zr1 66.3(5) 2_556 2_556 ?
O2 O3 Zr1 66.3(5) 2_556 . ?
Zr1 O3 Zr1 89.7(2) 2_556 . ?
C4 N1 C1 106.0(3) . . ?
C4 N1 Zr1 124.3(2) . . ?
C1 N1 Zr1 122.8(2) . . ?
C6 N2 C9 105.6(3) . . ?
C6 N2 Zr1 125.7(2) . . ?
C9 N2 Zr1 121.7(3) . . ?
C14 N3 C11 105.9(3) . . ?
C14 N3 Zr1 124.1(2) . . ?
C11 N3 Zr1 121.0(2) . . ?
C16 N4 C19 105.8(3) . . ?
C16 N4 Zr1 126.1(2) . . ?
C19 N4 Zr1 124.5(2) . . ?
N1 C1 C20 125.3(3) . . ?
N1 C1 C2 109.5(3) . . ?
C20 C1 C2 125.1(3) . . ?
C3 C2 C1 108.0(3) . . ?
C2 C3 C4 107.1(4) . . ?
N1 C4 C5 125.6(3) . . ?
N1 C4 C3 109.4(3) . . ?
C5 C4 C3 124.9(4) . . ?
C4 C5 C6 124.2(4) . . ?
C4 C5 C21 117.9(3) . . ?
C6 C5 C21 117.9(3) . . ?
N2 C6 C5 125.7(3) . . ?
N2 C6 C7 109.9(3) . . ?
C5 C6 C7 124.4(4) . . ?
C8 C7 C6 107.6(4) . . ?
C7 C8 C9 107.0(4) . . ?
N2 C9 C10 125.6(3) . . ?
N2 C9 C8 109.9(3) . . ?
C10 C9 C8 124.4(3) . . ?
C11 C10 C9 124.7(3) . . ?
C11 C10 C28 119.2(3) . . ?
C9 C10 C28 116.1(3) . . ?
N3 C11 C10 125.3(3) . . ?
N3 C11 C12 109.6(3) . . ?
C10 C11 C12 125.2(3) . . ?
C13 C12 C11 107.7(3) . . ?
C12 C13 C14 107.5(4) . . ?
N3 C14 C15 125.4(3) . . ?
N3 C14 C13 109.3(3) . . ?
C15 C14 C13 125.4(4) . . ?
C14 C15 C16 125.0(4) . . ?
C14 C15 C35 116.7(3) . . ?
C16 C15 C35 118.3(3) . . ?
N4 C16 C15 125.1(3) . . ?
N4 C16 C17 110.1(3) . . ?
C15 C16 C17 124.7(3) . . ?
C18 C17 C16 107.0(4) . . ?
C17 C18 C19 107.4(3) . . ?
N4 C19 C20 125.6(3) . . ?
N4 C19 C18 109.7(3) . . ?
C20 C19 C18 124.7(3) . . ?
C19 C20 C1 125.4(3) . . ?
C19 C20 C42 117.7(3) . . ?
C1 C20 C42 116.8(3) . . ?
C22 C21 C26 118.4(4) . . ?
C22 C21 C5 121.2(4) . . ?
C26 C21 C5 120.4(4) . . ?
C23 C22 C21 120.3(5) . . ?
C22 C23 C24 121.2(5) . . ?
C25 C24 C23 117.9(4) . . ?
C25 C24 C27 121.7(5) . . ?
C23 C24 C27 120.4(5) . . ?
C26 C25 C24 121.6(5) . . ?
C25 C26 C21 120.6(4) . . ?
C29 C28 C33 117.8(4) . . ?
C29 C28 C10 121.7(4) . . ?
C33 C28 C10 120.4(4) . . ?
C28 C29 C30 120.8(4) . . ?
C31 C30 C29 121.9(4) . . ?
C30 C31 C32 116.7(4) . . ?
C30 C31 C34 121.7(4) . . ?
C32 C31 C34 121.6(4) . . ?
C33 C32 C31 121.9(4) . . ?
C28 C33 C32 120.9(4) . . ?
C40 C35 C36 117.7(4) . . ?
C40 C35 C15 121.7(4) . . ?
C36 C35 C15 120.5(4) . . ?
C37 C36 C35 120.8(4) . . ?
C38 C37 C36 121.3(4) . . ?
C37 C38 C39 117.7(4) . . ?
C37 C38 C41 121.5(5) . . ?
C39 C38 C41 120.8(5) . . ?
C40 C39 C38 121.4(5) . . ?
C39 C40 C35 121.0(4) . . ?
C47 C42 C43 116.4(4) . . ?
C47 C42 C20 122.9(4) . . ?
C43 C42 C20 120.7(4) . . ?
C44 C43 C42 121.0(4) . . ?
C45 C44 C43 121.8(5) . . ?
C46 C45 C44 116.8(4) . . ?
C46 C45 C48 122.6(4) . . ?
C44 C45 C48 120.6(4) . . ?
C45 C46 C47 122.7(4) . . ?
C42 C47 C46 121.2(4) . . ?
C54 C49 C50 120.5(6) . . ?
C51 C50 C49 120.0(6) . . ?
C52 C51 C50 119.3(6) . . ?
C51 C52 C53 120.1(6) . . ?
C54 C53 C52 120.3(6) . . ?
C49 C54 C53 119.7(6) . . ?
C56 C55 C57 119.3(15) . 7_467 ?
C55 C56 C57 120.1(15) . . ?
C55 C57 C56 120.5(15) 7_467 . ?

loop_
_geom_bond_atom_site_label_1
_geom_bond_atom_site_label_2
_geom_bond_distance
_geom_bond_site_symmetry_2
_geom_bond_publ_flag
Zr1 O2 1.988(4) . ?
Zr1 O2 1.990(4) 2_556 ?
Zr1 O1 2.166(3) . ?
Zr1 O3 2.169(5) 2_556 ?
Zr1 O3 2.171(5) . ?
Zr1 N3 2.266(3) . ?
Zr1 N2 2.279(3) . ?
Zr1 N4 2.286(3) . ?
Zr1 N1 2.291(3) . ?
Zr1 Zr1 3.0600(7) 2_556 ?
O1 Zr1 2.166(3) 2_556 ?
O2 O3 0.782(7) 2_556 ?
O2 Zr1 1.990(4) 2_556 ?
O3 O2 0.781(7) 2_556 ?
O3 Zr1 2.169(5) 2_556 ?
N1 C4 1.383(5) . ?
N1 C1 1.390(4) . ?
N2 C6 1.376(5) . ?
N2 C9 1.384(5) . ?
N3 C14 1.383(5) . ?
N3 C11 1.386(4) . ?
N4 C16 1.367(5) . ?
N4 C19 1.385(4) . ?
C1 C20 1.404(5) . ?
C1 C2 1.428(5) . ?
C2 C3 1.350(6) . ?
C3 C4 1.445(5) . ?
C4 C5 1.394(5) . ?
C5 C6 1.411(5) . ?
C5 C21 1.497(6) . ?
C6 C7 1.426(5) . ?
C7 C8 1.350(6) . ?
C8 C9 1.427(6) . ?
C9 C10 1.400(5) . ?
C10 C11 1.392(5) . ?
C10 C28 1.498(5) . ?
C11 C12 1.435(6) . ?
C12 C13 1.339(6) . ?
C13 C14 1.446(5) . ?
C14 C15 1.402(5) . ?
C15 C16 1.417(5) . ?
C15 C35 1.501(5) . ?
C16 C17 1.434(5) . ?
C17 C18 1.349(6) . ?
C18 C19 1.427(5) . ?
C19 C20 1.402(5) . ?
C20 C42 1.502(5) . ?
C21 C22 1.389(6) . ?
C21 C26 1.397(6) . ?
C22 C23 1.384(7) . ?
C23 C24 1.396(7) . ?
C24 C25 1.379(7) . ?
C24 C27 1.521(7) . ?
C25 C26 1.373(6) . ?
C28 C29 1.367(6) . ?
C28 C33 1.375(6) . ?
C29 C30 1.390(6) . ?
C30 C31 1.363(6) . ?
C31 C32 1.380(6) . ?
C31 C34 1.511(6) . ?
C32 C33 1.376(6) . ?
C35 C40 1.382(6) . ?
C35 C36 1.391(6) . ?
C36 C37 1.383(6) . ?
C37 C38 1.372(6) . ?
C38 C39 1.387(7) . ?
C38 C41 1.525(6) . ?
C39 C40 1.375(6) . ?
C42 C47 1.352(6) . ?
C42 C43 1.390(6) . ?
C43 C44 1.390(6) . ?
C44 C45 1.350(6) . ?
C45 C46 1.347(6) . ?
C45 C48 1.520(6) . ?
C46 C47 1.389(6) . ?
C49 C54 1.357(8) . ?
C49 C50 1.386(8) . ?
C50 C51 1.375(8) . ?
C51 C52 1.373(8) . ?
C52 C53 1.381(8) . ?
C53 C54 1.370(8) . ?
C55 C56 1.363(13) . ?
C55 C57 1.38(2) 7_467 ?
C56 C57 1.39(2) . ?
C57 C55 1.38(2) 7_467 ?

loop_
_geom_torsion_atom_site_label_1
_geom_torsion_atom_site_label_2
_geom_torsion_atom_site_label_3
_geom_torsion_atom_site_label_4
_geom_torsion
_geom_torsion_site_symmetry_1
_geom_torsion_site_symmetry_2
_geom_torsion_site_symmetry_3
_geom_torsion_site_symmetry_4
_geom_torsion_publ_flag
O2 Zr1 O1 Zr1 29.2(2) . . . 2_556 ?
O2 Zr1 O1 Zr1 -29.2(2) 2_556 . . 2_556 ?
O3 Zr1 O1 Zr1 49.2(2) 2_556 . . 2_556 ?
O3 Zr1 O1 Zr1 -49.1(2) . . . 2_556 ?
N3 Zr1 O1 Zr1 -70.8(2) . . . 2_556 ?
N2 Zr1 O1 Zr1 95.71(13) . . . 2_556 ?
N4 Zr1 O1 Zr1 -128.51(8) . . . 2_556 ?
N1 Zr1 O1 Zr1 152.03(8) . . . 2_556 ?
Zr1 Zr1 O1 Zr1 0.0 2_556 . . 2_556 ?
O2 Zr1 O2 O3 142.8(6) 2_556 . . 2_556 ?
O1 Zr1 O2 O3 60.5(7) . . . 2_556 ?
O3 Zr1 O2 O3 0.000(3) 2_556 . . 2_556 ?
O3 Zr1 O2 O3 129.7(8) . . . 2_556 ?
N3 Zr1 O2 O3 -153.8(6) . . . 2_556 ?
N2 Zr1 O2 O3 -78.5(7) . . . 2_556 ?
N4 Zr1 O2 O3 109.8(7) . . . 2_556 ?
N1 Zr1 O2 O3 -6.1(7) . . . 2_556 ?
Zr1 Zr1 O2 O3 93.2(7) 2_556 . . 2_556 ?
O2 Zr1 O2 Zr1 49.6(3) 2_556 . . 2_556 ?
O1 Zr1 O2 Zr1 -32.7(2) . . . 2_556 ?
O3 Zr1 O2 Zr1 -93.2(7) 2_556 . . 2_556 ?
O3 Zr1 O2 Zr1 36.5(3) . . . 2_556 ?
N3 Zr1 O2 Zr1 113.0(3) . . . 2_556 ?
N2 Zr1 O2 Zr1 -171.7(3) . . . 2_556 ?
N4 Zr1 O2 Zr1 16.6(6) . . . 2_556 ?
N1 Zr1 O2 Zr1 -99.3(3) . . . 2_556 ?
Zr1 Zr1 O2 Zr1 0.000(2) 2_556 . . 2_556 ?
O2 Zr1 O3 O2 31.6(6) . . . 2_556 ?
O2 Zr1 O3 O2 0.000(4) 2_556 . . 2_556 ?
O1 Zr1 O3 O2 113.1(7) . . . 2_556 ?
O3 Zr1 O3 O2 47.7(8) 2_556 . . 2_556 ?
N3 Zr1 O3 O2 -78.6(7) . . . 2_556 ?
N2 Zr1 O3 O2 -22.1(8) . . . 2_556 ?
N4 Zr1 O3 O2 -158.3(7) . . . 2_556 ?
N1 Zr1 O3 O2 144.6(6) . . . 2_556 ?
Zr1 Zr1 O3 O2 64.1(6) 2_556 . . 2_556 ?
O2 Zr1 O3 Zr1 -32.5(3) . . . 2_556 ?
O2 Zr1 O3 Zr1 -64.1(6) 2_556 . . 2_556 ?
O1 Zr1 O3 Zr1 49.0(2) . . . 2_556 ?
O3 Zr1 O3 Zr1 -16.4(4) 2_556 . . 2_556 ?
N3 Zr1 O3 Zr1 -142.7(2) . . . 2_556 ?
N2 Zr1 O3 Zr1 -86.2(3) . . . 2_556 ?
N4 Zr1 O3 Zr1 137.6(2) . . . 2_556 ?
N1 Zr1 O3 Zr1 80.5(3) . . . 2_556 ?
Zr1 Zr1 O3 Zr1 0.0 2_556 . . 2_556 ?
O2 Zr1 N1 C4 -35.7(3) . . . . ?
O2 Zr1 N1 C4 -104.7(5) 2_556 . . . ?
O1 Zr1 N1 C4 -102.1(3) . . . . ?
O3 Zr1 N1 C4 -37.9(3) 2_556 . . . ?
O3 Zr1 N1 C4 -131.6(3) . . . . ?
N3 Zr1 N1 C4 105.2(3) . . . . ?
N2 Zr1 N1 C4 40.5(3) . . . . ?
N4 Zr1 N1 C4 171.5(3) . . . . ?
Zr1 Zr1 N1 C4 -80.3(3) 2_556 . . . ?
O2 Zr1 N1 C1 111.1(3) . . . . ?
O2 Zr1 N1 C1 42.1(6) 2_556 . . . ?
O1 Zr1 N1 C1 44.7(3) . . . . ?
O3 Zr1 N1 C1 108.9(3) 2_556 . . . ?
O3 Zr1 N1 C1 15.2(4) . . . . ?
N3 Zr1 N1 C1 -108.1(3) . . . . ?
N2 Zr1 N1 C1 -172.7(3) . . . . ?
N4 Zr1 N1 C1 -41.7(3) . . . . ?
Zr1 Zr1 N1 C1 66.4(3) 2_556 . . . ?
O2 Zr1 N2 C6 81.3(4) . . . . ?
O2 Zr1 N2 C6 123.1(3) 2_556 . . . ?
O1 Zr1 N2 C6 17.7(4) . . . . ?
O3 Zr1 N2 C6 60.3(4) 2_556 . . . ?
O3 Zr1 N2 C6 132.5(3) . . . . ?
N3 Zr1 N2 C6 -169.8(3) . . . . ?
N4 Zr1 N2 C6 -103.7(3) . . . . ?
N1 Zr1 N2 C6 -38.3(3) . . . . ?
Zr1 Zr1 N2 C6 74.9(3) 2_556 . . . ?
O2 Zr1 N2 C9 -65.0(3) . . . . ?
O2 Zr1 N2 C9 -23.2(4) 2_556 . . . ?
O1 Zr1 N2 C9 -128.6(3) . . . . ?
O3 Zr1 N2 C9 -86.0(3) 2_556 . . . ?
O3 Zr1 N2 C9 -13.8(4) . . . . ?
N3 Zr1 N2 C9 43.9(3) . . . . ?
N4 Zr1 N2 C9 110.0(3) . . . . ?
N1 Zr1 N2 C9 175.4(3) . . . . ?
Zr1 Zr1 N2 C9 -71.4(3) 2_556 . . . ?
O2 Zr1 N3 C14 -109.9(3) . . . . ?
O2 Zr1 N3 C14 -60.3(4) 2_556 . . . ?
O1 Zr1 N3 C14 -19.3(4) . . . . ?
O3 Zr1 N3 C14 -121.2(3) 2_556 . . . ?
O3 Zr1 N3 C14 -39.3(3) . . . . ?
N2 Zr1 N3 C14 170.5(3) . . . . ?
N4 Zr1 N3 C14 39.8(3) . . . . ?
N1 Zr1 N3 C14 106.1(3) . . . . ?
Zr1 Zr1 N3 C14 -68.3(3) 2_556 . . . ?
O2 Zr1 N3 C11 32.6(3) . . . . ?
O2 Zr1 N3 C11 82.2(4) 2_556 . . . ?
O1 Zr1 N3 C11 123.2(3) . . . . ?
O3 Zr1 N3 C11 21.3(4) 2_556 . . . ?
O3 Zr1 N3 C11 103.3(3) . . . . ?
N2 Zr1 N3 C11 -47.0(3) . . . . ?
N4 Zr1 N3 C11 -177.6(3) . . . . ?
N1 Zr1 N3 C11 -111.3(3) . . . . ?
Zr1 Zr1 N3 C11 74.2(3) 2_556 . . . ?
O2 Zr1 N4 C16 68.7(6) . . . . ?
O2 Zr1 N4 C16 41.4(3) 2_556 . . . ?
O1 Zr1 N4 C16 116.4(3) . . . . ?
O3 Zr1 N4 C16 112.1(4) 2_556 . . . ?
O3 Zr1 N4 C16 49.1(3) . . . . ?
N3 Zr1 N4 C16 -35.5(3) . . . . ?
N2 Zr1 N4 C16 -101.2(3) . . . . ?
N1 Zr1 N4 C16 -166.2(3) . . . . ?
Zr1 Zr1 N4 C16 80.0(3) 2_556 . . . ?
O2 Zr1 N4 C19 -86.9(5) . . . . ?
O2 Zr1 N4 C19 -114.2(3) 2_556 . . . ?
O1 Zr1 N4 C19 -39.2(3) . . . . ?
O3 Zr1 N4 C19 -43.5(5) 2_556 . . . ?
O3 Zr1 N4 C19 -106.5(3) . . . . ?
N3 Zr1 N4 C19 168.9(3) . . . . ?
N2 Zr1 N4 C19 103.2(3) . . . . ?
N1 Zr1 N4 C19 38.2(3) . . . . ?
Zr1 Zr1 N4 C19 -75.6(3) 2_556 . . . ?
C4 N1 C1 C20 -175.6(4) . . . . ?
Zr1 N1 C1 C20 32.5(5) . . . . ?
C4 N1 C1 C2 2.0(4) . . . . ?
Zr1 N1 C1 C2 -149.9(3) . . . . ?
N1 C1 C2 C3 -1.8(5) . . . . ?
C20 C1 C2 C3 175.9(4) . . . . ?
C1 C2 C3 C4 0.7(5) . . . . ?
C1 N1 C4 C5 177.0(4) . . . . ?
Zr1 N1 C4 C5 -31.7(5) . . . . ?
C1 N1 C4 C3 -1.6(4) . . . . ?
Zr1 N1 C4 C3 149.8(3) . . . . ?
C2 C3 C4 N1 0.6(5) . . . . ?
C2 C3 C4 C5 -178.0(4) . . . . ?
N1 C4 C5 C6 -0.5(6) . . . . ?
C3 C4 C5 C6 177.8(4) . . . . ?
N1 C4 C5 C21 -179.3(4) . . . . ?
C3 C4 C5 C21 -1.0(6) . . . . ?
C9 N2 C6 C5 177.1(4) . . . . ?
Zr1 N2 C6 C5 26.4(5) . . . . ?
C9 N2 C6 C7 -0.4(5) . . . . ?
Zr1 N2 C6 C7 -151.1(3) . . . . ?
C4 C5 C6 N2 3.6(6) . . . . ?
C21 C5 C6 N2 -177.6(4) . . . . ?
C4 C5 C6 C7 -179.2(4) . . . . ?
C21 C5 C6 C7 -0.4(6) . . . . ?
N2 C6 C7 C8 0.2(5) . . . . ?
C5 C6 C7 C8 -177.3(4) . . . . ?
C6 C7 C8 C9 0.1(5) . . . . ?
C6 N2 C9 C10 -179.7(4) . . . . ?
Zr1 N2 C9 C10 -27.6(5) . . . . ?
C6 N2 C9 C8 0.5(4) . . . . ?
Zr1 N2 C9 C8 152.6(3) . . . . ?
C7 C8 C9 N2 -0.4(5) . . . . ?
C7 C8 C9 C10 179.8(4) . . . . ?
N2 C9 C10 C11 -8.3(6) . . . . ?
C8 C9 C10 C11 171.5(4) . . . . ?
N2 C9 C10 C28 172.4(3) . . . . ?
C8 C9 C10 C28 -7.8(6) . . . . ?
C14 N3 C11 C10 -177.1(4) . . . . ?
Zr1 N3 C11 C10 34.4(5) . . . . ?
C14 N3 C11 C12 1.4(4) . . . . ?
Zr1 N3 C11 C12 -147.1(3) . . . . ?
C9 C10 C11 N3 4.6(6) . . . . ?
C28 C10 C11 N3 -176.2(3) . . . . ?
C9 C10 C11 C12 -173.7(4) . . . . ?
C28 C10 C11 C12 5.6(6) . . . . ?
N3 C11 C12 C13 -0.8(5) . . . . ?
C10 C11 C12 C13 177.7(4) . . . . ?
C11 C12 C13 C14 0.0(5) . . . . ?
C11 N3 C14 C15 179.6(4) . . . . ?
Zr1 N3 C14 C15 -33.3(5) . . . . ?
C11 N3 C14 C13 -1.4(4) . . . . ?
Zr1 N3 C14 C13 145.8(3) . . . . ?
C12 C13 C14 N3 0.9(5) . . . . ?
C12 C13 C14 C15 179.9(4) . . . . ?
N3 C14 C15 C16 1.6(7) . . . . ?
C13 C14 C15 C16 -177.3(4) . . . . ?
N3 C14 C15 C35 -176.4(4) . . . . ?
C13 C14 C15 C35 4.7(6) . . . . ?
C19 N4 C16 C15 -178.1(4) . . . . ?
Zr1 N4 C16 C15 22.6(5) . . . . ?
C19 N4 C16 C17 0.3(4) . . . . ?
Zr1 N4 C16 C17 -159.0(3) . . . . ?
C14 C15 C16 N4 4.2(7) . . . . ?
C35 C15 C16 N4 -177.8(4) . . . . ?
C14 C15 C16 C17 -173.9(4) . . . . ?
C35 C15 C16 C17 4.0(6) . . . . ?
N4 C16 C17 C18 -0.1(5) . . . . ?
C15 C16 C17 C18 178.3(4) . . . . ?
C16 C17 C18 C19 -0.2(5) . . . . ?
C16 N4 C19 C20 176.3(4) . . . . ?
Zr1 N4 C19 C20 -24.0(5) . . . . ?
C16 N4 C19 C18 -0.4(4) . . . . ?
Zr1 N4 C19 C18 159.3(3) . . . . ?
C17 C18 C19 N4 0.3(5) . . . . ?
C17 C18 C19 C20 -176.3(4) . . . . ?
N4 C19 C20 C1 -6.7(6) . . . . ?
C18 C19 C20 C1 169.5(4) . . . . ?
N4 C19 C20 C42 177.5(3) . . . . ?
C18 C19 C20 C42 -6.4(6) . . . . ?
N1 C1 C20 C19 1.8(6) . . . . ?
C2 C1 C20 C19 -175.5(4) . . . . ?
N1 C1 C20 C42 177.7(3) . . . . ?
C2 C1 C20 C42 0.4(6) . . . . ?
C4 C5 C21 C22 114.5(4) . . . . ?
C6 C5 C21 C22 -64.4(5) . . . . ?
C4 C5 C21 C26 -64.7(5) . . . . ?
C6 C5 C21 C26 116.4(4) . . . . ?
C26 C21 C22 C23 -0.1(6) . . . . ?
C5 C21 C22 C23 -179.4(4) . . . . ?
C21 C22 C23 C24 1.0(8) . . . . ?
C22 C23 C24 C25 -0.9(7) . . . . ?
C22 C23 C24 C27 177.7(5) . . . . ?
C23 C24 C25 C26 0.1(7) . . . . ?
C27 C24 C25 C26 -178.6(5) . . . . ?
C24 C25 C26 C21 0.8(7) . . . . ?
C22 C21 C26 C25 -0.7(6) . . . . ?
C5 C21 C26 C25 178.5(4) . . . . ?
C11 C10 C28 C29 -83.7(5) . . . . ?
C9 C10 C28 C29 95.6(5) . . . . ?
C11 C10 C28 C33 100.1(5) . . . . ?
C9 C10 C28 C33 -80.5(5) . . . . ?
C33 C28 C29 C30 0.6(7) . . . . ?
C10 C28 C29 C30 -175.7(4) . . . . ?
C28 C29 C30 C31 -0.5(8) . . . . ?
C29 C30 C31 C32 0.4(8) . . . . ?
C29 C30 C31 C34 179.2(5) . . . . ?
C30 C31 C32 C33 -0.4(9) . . . . ?
C34 C31 C32 C33 -179.2(6) . . . . ?
C29 C28 C33 C32 -0.6(8) . . . . ?
C10 C28 C33 C32 175.7(5) . . . . ?
C31 C32 C33 C28 0.6(10) . . . . ?
C14 C15 C35 C40 -118.1(4) . . . . ?
C16 C15 C35 C40 63.8(5) . . . . ?
C14 C15 C35 C36 60.2(5) . . . . ?
C16 C15 C35 C36 -117.9(4) . . . . ?
C40 C35 C36 C37 0.8(6) . . . . ?
C15 C35 C36 C37 -177.5(4) . . . . ?
C35 C36 C37 C38 -0.3(7) . . . . ?
C36 C37 C38 C39 -0.8(7) . . . . ?
C36 C37 C38 C41 179.8(4) . . . . ?
C37 C38 C39 C40 1.4(7) . . . . ?
C41 C38 C39 C40 -179.2(5) . . . . ?
C38 C39 C40 C35 -0.9(7) . . . . ?
C36 C35 C40 C39 -0.2(6) . . . . ?
C15 C35 C40 C39 178.1(4) . . . . ?
C19 C20 C42 C47 -79.2(5) . . . . ?
C1 C20 C42 C47 104.6(5) . . . . ?
C19 C20 C42 C43 103.7(5) . . . . ?
C1 C20 C42 C43 -72.5(5) . . . . ?
C47 C42 C43 C44 2.5(8) . . . . ?
C20 C42 C43 C44 179.8(5) . . . . ?
C42 C43 C44 C45 0.4(10) . . . . ?
C43 C44 C45 C46 -2.7(9) . . . . ?
C43 C44 C45 C48 178.9(6) . . . . ?
C44 C45 C46 C47 2.2(9) . . . . ?
C48 C45 C46 C47 -179.4(5) . . . . ?
C43 C42 C47 C46 -3.1(8) . . . . ?
C20 C42 C47 C46 179.8(5) . . . . ?
C45 C46 C47 C42 0.8(9) . . . . ?
C54 C49 C50 C51 0.5(12) . . . . ?
C49 C50 C51 C52 0.5(11) . . . . ?
C50 C51 C52 C53 -1.4(11) . . . . ?
C51 C52 C53 C54 1.3(11) . . . . ?
C50 C49 C54 C53 -0.6(12) . . . . ?
C52 C53 C54 C49 -0.3(11) . . . . ?
C57 C55 C56 C57 3.7(23) 7_467 . . . ?
C55 C56 C57 C55 -3.7(23) . . . 7_467 ?
